data_2223332
loop_
_publ_author_name
'Saeed, Musabbir A.'
'Thompson, Jameskia J.'
'Fronczek, Frank R.'
'Hossain, Md. Alamgir'

_publ_section_title
;3,6,9,16,19,22-Hexaazatricyclo[22.2.2.2^11,14^]triaconta-1(27),11(30),12,14(29),24(28),25-hexaene
 hexakis(<i>p</i>-toluenesulfonate) dihydrate
;
_journal_coeditor_code CI2898
_journal_issue 10
_journal_name_full 'Acta Crystallographica Section E'
_journal_page_first o2405
_journal_page_last o2406
_journal_paper_doi 10.1107/S1600536809035648
_journal_volume 65
_journal_year 2009
_chemical_formula_iupac 'C24 H44 N6 6+, 6C7 H7 O3 S -, 2H2 O'
_chemical_formula_moiety 'C24 H44 N6 6+, 6(C7 H7 O3 S -), 2(H2 O)'
_chemical_formula_sum 'C66 H90 N6 O20 S6'
_chemical_formula_weight 1479.80
_chemical_name_systematic
;
3,6,9,16,19,22-Hexaazatricyclo[22.2.2.2^11,14^]triaconta-
1(27),11(30),12,14(29),24(28),25-hexaene hexakis(<i>p</i>-toluenesulfonate)
dihydrate
;
_space_group_IT_number 2
_symmetry_cell_setting triclinic
_symmetry_space_group_name_Hall '-P 1'
_symmetry_space_group_name_H-M 'P -1'
_atom_sites_solution_hydrogens geom
_atom_sites_solution_primary direct
_atom_sites_solution_secondary difmap
_audit_creation_method SHELXL-97
_cell_angle_alpha 78.578(16)
_cell_angle_beta 71.88(2)
_cell_angle_gamma 89.30(2)
_cell_formula_units_Z 1
_cell_length_a 11.513(3)
_cell_length_b 12.639(5)
_cell_length_c 13.556(6)
_cell_measurement_reflns_used 6760
_cell_measurement_temperature 90.0(5)
_cell_measurement_theta_max 26.0
_cell_measurement_theta_min 2.5
_cell_volume 1835.0(12)
_computing_cell_refinement 'DENZO and SCALEPACK (Otwinowski & Minor, 1997)'
_computing_data_collection 'COLLECT (Nonius, 1999)'
_computing_data_reduction 'DENZO and SCALEPACK (Otwinowski & Minor, 1997)'
_computing_molecular_graphics 'ORTEP-3 for Windows (Farrugia, 1997)'
_computing_publication_material 'SHELXL97 (Sheldrick, 2008)'
_computing_structure_refinement 'SHELXL97 (Sheldrick, 2008)'
_computing_structure_solution 'SIR92 (Altomare <i>et al.</i>,  1994)'
_diffrn_ambient_temperature 90.0(5)
_diffrn_measured_fraction_theta_full 0.997
_diffrn_measured_fraction_theta_max 0.970
_diffrn_measurement_device
;
Nonius KappaCCD diffractometer with an Oxford Cryosystems Cryostream cooler
;
_diffrn_measurement_method '\w and \f'
_diffrn_radiation_monochromator graphite
_diffrn_radiation_source 'fine-focus sealed tube'
_diffrn_radiation_type MoK\a
_diffrn_radiation_wavelength 0.71073
_diffrn_reflns_av_R_equivalents 0.145
_diffrn_reflns_av_sigmaI/netI 0.232
_diffrn_reflns_limit_h_max 14
_diffrn_reflns_limit_h_min -13
_diffrn_reflns_limit_k_max 15
_diffrn_reflns_limit_k_min -15
_diffrn_reflns_limit_l_max 16
_diffrn_reflns_limit_l_min -16
_diffrn_reflns_number 27691
_diffrn_reflns_theta_full 25.0
_diffrn_reflns_theta_max 26.3
_diffrn_reflns_theta_min 2.7
_exptl_absorpt_coefficient_mu 0.260
_exptl_absorpt_correction_T_max 0.992
_exptl_absorpt_correction_T_min 0.947
_exptl_absorpt_correction_type multi-scan
_exptl_absorpt_process_details '(SCALEPACK; Otwinowski & Minor, 1997)'
_exptl_crystal_colour colorless
_exptl_crystal_density_diffrn 1.339
_exptl_crystal_density_method 'not measured'
_exptl_crystal_description Plate
_exptl_crystal_F_000 784
_exptl_crystal_size_max 0.17
_exptl_crystal_size_mid 0.10
_exptl_crystal_size_min 0.03
_refine_diff_density_max 0.39
_refine_diff_density_min -0.33
_refine_ls_extinction_coef 0.0019(7)
_refine_ls_extinction_expression Fc^*^=kFc[1+0.001xFc^2^\l^3^/sin(2\q)]^-1/4^
_refine_ls_extinction_method 'SHELXL97 (Sheldrick, 2008)'
_refine_ls_goodness_of_fit_ref 0.972
_refine_ls_hydrogen_treatment constr
_refine_ls_matrix_type full
_refine_ls_number_parameters 446
_refine_ls_number_reflns 7213
_refine_ls_number_restraints 0
_refine_ls_restrained_S_all 0.972
_refine_ls_R_factor_all 0.219
_refine_ls_R_factor_gt 0.072
_refine_ls_shift/su_max 0.001
_refine_ls_shift/su_mean 0.000
_refine_ls_structure_factor_coef Fsqd
_refine_ls_weighting_details 'calc w=1/[\s^2^(Fo^2^)+(0.0515P)^2^] where P=(Fo^2^+2Fc^2^)/3'
_refine_ls_weighting_scheme calc
_refine_ls_wR_factor_gt 0.116
_refine_ls_wR_factor_ref 0.156
_reflns_number_gt 2920
_reflns_number_total 7213
_reflns_threshold_expression I>2\s(I)
_cod_data_source_file ci2898.cif
_cod_data_source_block I
_cod_depositor_comments
;
The following automatic conversions were performed:
'_symmetry_cell_setting' value 'Triclinic' changed to 'triclinic'
according to '/home/saulius/struct/CIF-dictionaries/cif_core.dic'
dictionary named 'cif_core.dic' version 2.4.1 from 2010-06-29.

Automatic conversion script
Id: cif_fix_enum 1527 2010-12-29 10:47:43Z saulius 

The following automatic conversions were performed:

'_symmetry_cell_setting' value 'Triclinic' changed to 'triclinic'
according to /home/saulius/struct/CIF-dictionaries/cif_core.dic
dictionary named 'cif_core.dic' version 2.4.1 from 2010-06-29.

Automatic conversion script
Id: cif_fix_values 1715 2011-07-08 13:25:40Z adriana 
;
_cod_database_code 2223332
_cod_database_fobs_code 2223332

loop_
_symmetry_equiv_pos_as_xyz
'x, y, z'
'-x, -y, -z'

loop_
_atom_site_type_symbol
_atom_site_label
_atom_site_fract_x
_atom_site_fract_y
_atom_site_fract_z
_atom_site_U_iso_or_equiv
_atom_site_adp_type
_atom_site_calc_flag
_atom_site_refinement_flags
_atom_site_occupancy
_atom_site_disorder_assembly
_atom_site_disorder_group
N N1 0.7392(3) 0.5311(3) 0.4777(3) 0.0292(10) Uani d . 1 . .
H H11N 0.7039 0.5968 0.4705 0.035 Uiso calc R 1 . .
H H12N 0.6798 0.4779 0.4892 0.035 Uiso calc R 1 . .
N N2 0.8843(3) 0.5451(3) 0.1864(3) 0.0242(10) Uani d . 1 . .
H H21N 0.8920 0.4720 0.1907 0.029 Uiso calc R 1 . .
H H22N 0.9589 0.5751 0.1815 0.029 Uiso calc R 1 . .
N N3 0.7276(3) 0.5161(3) 0.7591(3) 0.0222(9) Uani d . 1 . .
H H31N 0.8044 0.5469 0.7455 0.027 Uiso calc R 1 . .
H H32N 0.7331 0.4423 0.7725 0.027 Uiso calc R 1 . .
C C1 0.8391(4) 0.5271(4) 0.3779(3) 0.0331(13) Uani d . 1 . .
H H1A 0.8667 0.4525 0.3792 0.040 Uiso calc R 1 . .
H H1B 0.9097 0.5751 0.3710 0.040 Uiso calc R 1 . .
C C2 0.7921(4) 0.5632(4) 0.2853(3) 0.0263(12) Uani d . 1 . .
H H2A 0.7146 0.5220 0.2974 0.032 Uiso calc R 1 . .
H H2B 0.7753 0.6409 0.2782 0.032 Uiso calc R 1 . .
C C3 0.8538(4) 0.5918(4) 0.0876(4) 0.0281(12) Uani d . 1 . .
H H3A 0.8608 0.6717 0.0750 0.034 Uiso calc R 1 . .
H H3B 0.9132 0.5688 0.0264 0.034 Uiso calc R 1 . .
C C4 0.7271(4) 0.5565(4) 0.0956(3) 0.0219(11) Uani d . 1 . .
C C5 0.6934(4) 0.4486(4) 0.1162(3) 0.0276(12) Uani d . 1 . .
H H5 0.7526 0.3962 0.1200 0.033 Uiso calc R 1 . .
C C6 0.5747(4) 0.4155(4) 0.1315(4) 0.0286(12) Uani d . 1 . .
H H6 0.5525 0.3404 0.1469 0.034 Uiso calc R 1 . .
C C7 0.4869(4) 0.4901(4) 0.1246(3) 0.0245(12) Uani d . 1 . .
C C8 0.5205(4) 0.5989(4) 0.1009(3) 0.0253(12) Uani d . 1 . .
H H8 0.4624 0.6513 0.0933 0.030 Uiso calc R 1 . .
C C9 0.6402(4) 0.6312(4) 0.0885(3) 0.0247(12) Uani d . 1 . .
H H9 0.6625 0.7060 0.0748 0.030 Uiso calc R 1 . .
C C10 0.6439(3) 0.5474(4) 0.8560(3) 0.0239(12) Uani d . 1 . .
H H10A 0.6493 0.6270 0.8477 0.029 Uiso calc R 1 . .
H H10B 0.6698 0.5149 0.9180 0.029 Uiso calc R 1 . .
C C11 0.6896(4) 0.5483(4) 0.6635(3) 0.0246(12) Uani d . 1 . .
H H11A 0.6815 0.6275 0.6486 0.030 Uiso calc R 1 . .
H H11B 0.6092 0.5124 0.6751 0.030 Uiso calc R 1 . .
C C12 0.7840(4) 0.5161(5) 0.5708(4) 0.0389(15) Uani d . 1 . .
H H12A 0.8608 0.5607 0.5523 0.047 Uiso calc R 1 . .
H H12B 0.8019 0.4394 0.5905 0.047 Uiso calc R 1 . .
S S1 0.86065(10) 0.27995(10) 0.83408(10) 0.0307(4) Uani d . 1 . .
O O1 0.8820(2) 0.3732(2) 0.8763(3) 0.0301(9) Uani d . 1 . .
O O2 0.7479(2) 0.2887(2) 0.8063(2) 0.0321(9) Uani d . 1 . .
O O3 0.9661(3) 0.2628(3) 0.7468(3) 0.0405(10) Uani d . 1 . .
C C13 0.8414(4) 0.1649(4) 0.9368(4) 0.0239(12) Uani d . 1 . .
C C14 0.8237(4) 0.0639(4) 0.9169(4) 0.0368(14) Uani d . 1 . .
H H14 0.8200 0.0575 0.8493 0.044 Uiso calc R 1 . .
C C15 0.8115(4) -0.0272(4) 0.9950(4) 0.0385(14) Uani d . 1 . .
H H15 0.7995 -0.0961 0.9805 0.046 Uiso calc R 1 . .
C C16 0.8164(4) -0.0201(4) 1.0952(4) 0.0298(13) Uani d . 1 . .
C C17 0.8351(4) 0.0810(4) 1.1128(4) 0.0349(13) Uani d . 1 . .
H H17 0.8388 0.0876 1.1803 0.042 Uiso calc R 1 . .
C C18 0.8485(4) 0.1730(4) 1.0349(4) 0.0370(14) Uani d . 1 . .
H H18 0.8625 0.2417 1.0488 0.044 Uiso calc R 1 . .
C C19 0.8042(4) -0.1200(4) 1.1794(4) 0.0389(14) Uani d . 1 . .
H H19A 0.8052 -0.0996 1.2452 0.058 Uiso calc R 1 . .
H H19B 0.8725 -0.1659 1.1561 0.058 Uiso calc R 1 . .
H H19C 0.7267 -0.1599 1.1919 0.058 Uiso calc R 1 . .
S S2 1.03881(10) 0.29487(10) 0.21857(10) 0.0261(4) Uani d . 1 . .
O O4 1.0570(2) 0.3649(2) 0.2876(2) 0.0265(8) Uani d . 1 . .
O O5 0.9472(2) 0.3379(2) 0.1689(2) 0.0310(9) Uani d . 1 . .
O O6 1.1516(2) 0.2716(2) 0.1447(2) 0.0318(9) Uani d . 1 . .
C C20 0.9732(4) 0.1722(4) 0.3034(4) 0.0243(12) Uani d . 1 . .
C C21 1.0362(4) 0.0795(4) 0.3002(4) 0.0413(14) Uani d . 1 . .
H H21 1.1164 0.0814 0.2517 0.050 Uiso calc R 1 . .
C C22 0.9831(5) -0.0177(4) 0.3677(5) 0.0515(16) Uani d . 1 . .
H H22 1.0270 -0.0817 0.3641 0.062 Uiso calc R 1 . .
C C23 0.8652(5) -0.0217(5) 0.4410(4) 0.0444(15) Uani d . 1 . .
C C24 0.8042(4) 0.0714(5) 0.4437(4) 0.0429(15) Uani d . 1 . .
H H24 0.7245 0.0699 0.4930 0.052 Uiso calc R 1 . .
C C25 0.8559(4) 0.1684(4) 0.3760(4) 0.0344(13) Uani d . 1 . .
H H25 0.8113 0.2321 0.3791 0.041 Uiso calc R 1 . .
C C26 0.8091(5) -0.1286(4) 0.5137(5) 0.0640(19) Uani d . 1 . .
H H26A 0.7470 -0.1148 0.5774 0.096 Uiso calc R 1 . .
H H26B 0.8731 -0.1706 0.5340 0.096 Uiso calc R 1 . .
H H26C 0.7709 -0.1694 0.4765 0.096 Uiso calc R 1 . .
S S3 0.51388(11) 0.31199(11) 0.53979(12) 0.0374(4) Uani d . 1 . .
O O7 0.4106(3) 0.2991(3) 0.5021(3) 0.0422(10) Uani d . 1 . .
O O8 0.6303(3) 0.3321(3) 0.4573(3) 0.0696(14) Uani d . 1 . .
O O9 0.4946(3) 0.3943(3) 0.6041(3) 0.0540(11) Uani d . 1 . .
C C27 0.5184(4) 0.1876(4) 0.6248(4) 0.0338(13) Uani d . 1 . .
C C28 0.4736(4) 0.0918(4) 0.6118(5) 0.0427(15) Uani d . 1 . .
H H28 0.4402 0.0912 0.5560 0.051 Uiso calc R 1 . .
C C29 0.4784(5) -0.0029(5) 0.6816(6) 0.061(2) Uani d . 1 . .
H H29 0.4467 -0.0685 0.6733 0.073 Uiso calc R 1 . .
C C30 0.5274(5) -0.0056(5) 0.7628(6) 0.070(2) Uani d . 1 . .
C C31 0.5708(5) 0.0922(5) 0.7738(5) 0.075(2) Uani d . 1 . .
H H31 0.6030 0.0934 0.8302 0.089 Uiso calc R 1 . .
C C32 0.5681(4) 0.1871(5) 0.7050(5) 0.0520(17) Uani d . 1 . .
H H32 0.6006 0.2526 0.7127 0.062 Uiso calc R 1 . .
C C33 0.5288(6) -0.1102(5) 0.8403(7) 0.118(4) Uani d . 1 . .
H H33A 0.5662 -0.1657 0.8009 0.177 Uiso calc R 1 . .
H H33B 0.4448 -0.1346 0.8840 0.177 Uiso calc R 1 . .
H H33C 0.5764 -0.0978 0.8860 0.177 Uiso calc R 1 . .
O O10 1.0391(4) 0.6764(4) 0.4660(4) 0.0990(16) Uani d . 1 . .

loop_
_atom_site_aniso_label
_atom_site_aniso_U_11
_atom_site_aniso_U_22
_atom_site_aniso_U_33
_atom_site_aniso_U_12
_atom_site_aniso_U_13
_atom_site_aniso_U_23
N1 0.024(2) 0.042(3) 0.019(2) 0.0028(19) -0.0035(19) -0.009(2)
N2 0.0124(19) 0.037(3) 0.022(2) 0.0006(17) -0.0023(17) -0.007(2)
N3 0.0195(19) 0.028(2) 0.018(2) -0.0020(17) -0.0027(17) -0.0059(19)
C1 0.023(3) 0.056(4) 0.021(3) 0.007(2) -0.005(2) -0.013(3)
C2 0.021(2) 0.033(3) 0.024(3) 0.000(2) -0.003(2) -0.011(3)
C3 0.018(2) 0.048(3) 0.018(3) -0.001(2) -0.005(2) -0.006(3)
C4 0.014(2) 0.036(3) 0.015(3) 0.001(2) -0.001(2) -0.011(2)
C5 0.019(3) 0.039(4) 0.027(3) 0.006(2) -0.006(2) -0.013(3)
C6 0.028(3) 0.027(3) 0.031(3) -0.007(2) -0.009(2) -0.005(3)
C7 0.020(3) 0.035(3) 0.022(3) 0.004(2) -0.008(2) -0.010(3)
C8 0.021(3) 0.034(3) 0.021(3) 0.005(2) -0.006(2) -0.007(2)
C9 0.022(3) 0.030(3) 0.019(3) -0.007(2) 0.000(2) -0.006(2)
C10 0.021(3) 0.034(3) 0.016(3) 0.000(2) -0.004(2) -0.006(2)
C11 0.023(2) 0.033(3) 0.022(3) 0.002(2) -0.013(2) -0.005(2)
C12 0.025(3) 0.075(4) 0.015(3) 0.009(3) -0.005(2) -0.010(3)
S1 0.0238(7) 0.0303(9) 0.0379(9) 0.0036(6) -0.0102(6) -0.0060(7)
O1 0.0245(17) 0.022(2) 0.047(2) -0.0024(14) -0.0159(16) -0.0081(17)
O2 0.0287(18) 0.029(2) 0.042(2) 0.0011(15) -0.0177(16) -0.0050(17)
O3 0.0298(19) 0.044(2) 0.038(2) 0.0123(16) -0.0013(17) -0.0027(18)
C13 0.016(2) 0.024(3) 0.033(3) 0.004(2) -0.006(2) -0.009(3)
C14 0.052(3) 0.033(4) 0.035(4) -0.003(3) -0.020(3) -0.017(3)
C15 0.047(3) 0.026(4) 0.044(4) 0.000(3) -0.014(3) -0.013(3)
C16 0.025(3) 0.028(4) 0.036(4) 0.003(2) -0.010(2) -0.007(3)
C17 0.045(3) 0.029(4) 0.030(3) 0.002(3) -0.014(3) -0.003(3)
C18 0.036(3) 0.032(4) 0.052(4) -0.003(2) -0.018(3) -0.022(3)
C19 0.039(3) 0.039(4) 0.039(4) 0.002(3) -0.012(3) -0.006(3)
S2 0.0209(7) 0.0306(8) 0.0250(8) -0.0015(6) -0.0034(6) -0.0079(7)
O4 0.0207(16) 0.031(2) 0.030(2) -0.0027(14) -0.0065(14) -0.0141(17)
O5 0.0295(18) 0.035(2) 0.034(2) 0.0029(15) -0.0168(16) -0.0073(17)
O6 0.0240(17) 0.039(2) 0.024(2) 0.0006(15) 0.0047(15) -0.0082(17)
C20 0.024(3) 0.027(3) 0.026(3) 0.001(2) -0.011(2) -0.010(2)
C21 0.031(3) 0.035(4) 0.049(4) -0.001(3) 0.001(3) -0.011(3)
C22 0.056(4) 0.025(4) 0.068(5) 0.004(3) -0.017(3) -0.001(3)
C23 0.039(3) 0.041(4) 0.052(4) -0.016(3) -0.021(3) 0.006(3)
C24 0.031(3) 0.047(4) 0.043(4) -0.011(3) -0.008(3) 0.002(3)
C25 0.024(3) 0.035(4) 0.041(4) 0.002(2) -0.009(3) -0.004(3)
C26 0.061(4) 0.046(4) 0.080(5) -0.022(3) -0.030(3) 0.014(4)
S3 0.0244(7) 0.0398(10) 0.0454(10) 0.0028(6) -0.0109(7) -0.0034(8)
O7 0.040(2) 0.046(2) 0.051(3) 0.0073(17) -0.0270(18) -0.0139(19)
O8 0.032(2) 0.066(3) 0.075(3) 0.0132(19) 0.012(2) 0.021(2)
O9 0.075(3) 0.033(2) 0.072(3) 0.0047(19) -0.045(2) -0.017(2)
C27 0.022(3) 0.035(4) 0.046(4) -0.002(2) -0.014(3) -0.008(3)
C28 0.031(3) 0.033(4) 0.063(4) -0.009(3) -0.010(3) -0.016(3)
C29 0.039(3) 0.021(4) 0.114(6) -0.004(3) -0.014(4) -0.008(4)
C30 0.051(4) 0.036(4) 0.120(6) -0.011(3) -0.047(4) 0.023(4)
C31 0.071(5) 0.057(5) 0.102(6) -0.025(4) -0.059(4) 0.022(4)
C32 0.052(4) 0.034(4) 0.070(5) -0.018(3) -0.032(3) 0.012(3)
C33 0.106(6) 0.049(5) 0.193(9) -0.030(4) -0.087(6) 0.058(6)
O10 0.116(4) 0.111(4) 0.087(4) 0.044(3) -0.047(3) -0.039(3)

loop_
_atom_type_symbol
_atom_type_description
_atom_type_scat_dispersion_real
_atom_type_scat_dispersion_imag
_atom_type_scat_source
C C 0.0033 0.0016 'International Tables Vol C Tables 4.2.6.8 and 6.1.1.4'
H H 0.0000 0.0000 'International Tables Vol C Tables 4.2.6.8 and 6.1.1.4'
N N 0.0061 0.0033 'International Tables Vol C Tables 4.2.6.8 and 6.1.1.4'
O O 0.0106 0.0060 'International Tables Vol C Tables 4.2.6.8 and 6.1.1.4'
S S 0.1246 0.1234 'International Tables Vol C Tables 4.2.6.8 and 6.1.1.4'

loop_
_geom_angle_atom_site_label_1
_geom_angle_atom_site_label_2
_geom_angle_atom_site_label_3
_geom_angle_site_symmetry_1
_geom_angle_site_symmetry_3
_geom_angle
_geom_angle_publ_flag
C12 N1 C1 . . 112.2(3) ?
C12 N1 H11N . . 109.2 ?
C1 N1 H11N . . 109.2 ?
C12 N1 H12N . . 109.2 ?
C1 N1 H12N . . 109.2 ?
H11N N1 H12N . . 107.9 ?
C2 N2 C3 . . 113.9(3) ?
C2 N2 H21N . . 108.8 ?
C3 N2 H21N . . 108.8 ?
C2 N2 H22N . . 108.8 ?
C3 N2 H22N . . 108.8 ?
H21N N2 H22N . . 107.7 ?
C11 N3 C10 . . 114.6(3) ?
C11 N3 H31N . . 108.6 ?
C10 N3 H31N . . 108.6 ?
C11 N3 H32N . . 108.6 ?
C10 N3 H32N . . 108.6 ?
H31N N3 H32N . . 107.6 ?
N1 C1 C2 . . 109.0(3) ?
N1 C1 H1A . . 109.9 ?
C2 C1 H1A . . 109.9 ?
N1 C1 H1B . . 109.9 ?
C2 C1 H1B . . 109.9 ?
H1A C1 H1B . . 108.3 ?
N2 C2 C1 . . 109.8(3) ?
N2 C2 H2A . . 109.7 ?
C1 C2 H2A . . 109.7 ?
N2 C2 H2B . . 109.7 ?
C1 C2 H2B . . 109.7 ?
H2A C2 H2B . . 108.2 ?
C4 C3 N2 . . 111.6(3) ?
C4 C3 H3A . . 109.3 ?
N2 C3 H3A . . 109.3 ?
C4 C3 H3B . . 109.3 ?
N2 C3 H3B . . 109.3 ?
H3A C3 H3B . . 108.0 ?
C5 C4 C9 . . 118.8(4) ?
C5 C4 C3 . . 120.4(4) ?
C9 C4 C3 . . 120.7(4) ?
C4 C5 C6 . . 120.6(4) ?
C4 C5 H5 . . 119.7 ?
C6 C5 H5 . . 119.7 ?
C5 C6 C7 . . 120.9(4) ?
C5 C6 H6 . . 119.6 ?
C7 C6 H6 . . 119.6 ?
C8 C7 C6 . . 119.0(4) ?
C8 C7 C10 . 2_666 120.6(4) ?
C6 C7 C10 . 2_666 120.3(4) ?
C7 C8 C9 . . 119.4(4) ?
C7 C8 H8 . . 120.3 ?
C9 C8 H8 . . 120.3 ?
C4 C9 C8 . . 121.2(4) ?
C4 C9 H9 . . 119.4 ?
C8 C9 H9 . . 119.4 ?
N3 C10 C7 . 2_666 111.1(4) ?
N3 C10 H10A . . 109.4 ?
C7 C10 H10A 2_666 . 109.4 ?
N3 C10 H10B . . 109.4 ?
C7 C10 H10B 2_666 . 109.4 ?
H10A C10 H10B . . 108.0 ?
N3 C11 C12 . . 109.2(3) ?
N3 C11 H11A . . 109.8 ?
C12 C11 H11A . . 109.8 ?
N3 C11 H11B . . 109.8 ?
C12 C11 H11B . . 109.8 ?
H11A C11 H11B . . 108.3 ?
N1 C12 C11 . . 110.5(4) ?
N1 C12 H12A . . 109.6 ?
C11 C12 H12A . . 109.6 ?
N1 C12 H12B . . 109.6 ?
C11 C12 H12B . . 109.6 ?
H12A C12 H12B . . 108.1 ?
O2 S1 O3 . . 112.8(2) ?
O2 S1 O1 . . 110.85(18) ?
O3 S1 O1 . . 111.88(19) ?
O2 S1 C13 . . 107.44(19) ?
O3 S1 C13 . . 106.6(2) ?
O1 S1 C13 . . 106.9(2) ?
C18 C13 C14 . . 119.4(5) ?
C18 C13 S1 . . 121.5(4) ?
C14 C13 S1 . . 119.1(4) ?
C15 C14 C13 . . 120.1(5) ?
C15 C14 H14 . . 119.9 ?
C13 C14 H14 . . 119.9 ?
C14 C15 C16 . . 121.1(5) ?
C14 C15 H15 . . 119.4 ?
C16 C15 H15 . . 119.4 ?
C17 C16 C15 . . 117.7(5) ?
C17 C16 C19 . . 121.6(5) ?
C15 C16 C19 . . 120.7(5) ?
C16 C17 C18 . . 121.8(5) ?
C16 C17 H17 . . 119.1 ?
C18 C17 H17 . . 119.1 ?
C17 C18 C13 . . 119.9(5) ?
C17 C18 H18 . . 120.1 ?
C13 C18 H18 . . 120.1 ?
C16 C19 H19A . . 109.5 ?
C16 C19 H19B . . 109.5 ?
H19A C19 H19B . . 109.5 ?
C16 C19 H19C . . 109.5 ?
H19A C19 H19C . . 109.5 ?
H19B C19 H19C . . 109.5 ?
O6 S2 O5 . . 113.90(19) ?
O6 S2 O4 . . 113.11(17) ?
O5 S2 O4 . . 110.35(19) ?
O6 S2 C20 . . 107.5(2) ?
O5 S2 C20 . . 105.69(19) ?
O4 S2 C20 . . 105.7(2) ?
C21 C20 C25 . . 119.2(4) ?
C21 C20 S2 . . 120.8(4) ?
C25 C20 S2 . . 120.0(4) ?
C20 C21 C22 . . 120.4(5) ?
C20 C21 H21 . . 119.8 ?
C22 C21 H21 . . 119.8 ?
C21 C22 C23 . . 120.5(5) ?
C21 C22 H22 . . 119.7 ?
C23 C22 H22 . . 119.7 ?
C24 C23 C22 . . 118.4(5) ?
C24 C23 C26 . . 122.0(5) ?
C22 C23 C26 . . 119.6(5) ?
C23 C24 C25 . . 121.5(5) ?
C23 C24 H24 . . 119.2 ?
C25 C24 H24 . . 119.2 ?
C24 C25 C20 . . 120.0(5) ?
C24 C25 H25 . . 120.0 ?
C20 C25 H25 . . 120.0 ?
C23 C26 H26A . . 109.5 ?
C23 C26 H26B . . 109.5 ?
H26A C26 H26B . . 109.5 ?
C23 C26 H26C . . 109.5 ?
H26A C26 H26C . . 109.5 ?
H26B C26 H26C . . 109.5 ?
O8 S3 O7 . . 114.2(2) ?
O8 S3 O9 . . 110.6(2) ?
O7 S3 O9 . . 111.7(2) ?
O8 S3 C27 . . 107.7(2) ?
O7 S3 C27 . . 105.5(2) ?
O9 S3 C27 . . 106.6(2) ?
C32 C27 C28 . . 120.0(5) ?
C32 C27 S3 . . 118.6(4) ?
C28 C27 S3 . . 121.3(4) ?
C29 C28 C27 . . 118.7(5) ?
C29 C28 H28 . . 120.7 ?
C27 C28 H28 . . 120.7 ?
C30 C29 C28 . . 122.4(5) ?
C30 C29 H29 . . 118.8 ?
C28 C29 H29 . . 118.8 ?
C29 C30 C31 . . 117.3(5) ?
C29 C30 C33 . . 121.5(6) ?
C31 C30 C33 . . 121.2(6) ?
C32 C31 C30 . . 121.4(6) ?
C32 C31 H31 . . 119.3 ?
C30 C31 H31 . . 119.3 ?
C31 C32 C27 . . 120.1(5) ?
C31 C32 H32 . . 119.9 ?
C27 C32 H32 . . 119.9 ?
C30 C33 H33A . . 109.5 ?
C30 C33 H33B . . 109.5 ?
H33A C33 H33B . . 109.5 ?
C30 C33 H33C . . 109.5 ?
H33A C33 H33C . . 109.5 ?
H33B C33 H33C . . 109.5 ?

loop_
_geom_bond_atom_site_label_1
_geom_bond_atom_site_label_2
_geom_bond_site_symmetry_2
_geom_bond_distance
_geom_bond_publ_flag
N1 C12 . 1.484(5) ?
N1 C1 . 1.488(5) ?
N1 H11N . 0.92 ?
N1 H12N . 0.92 ?
N2 C2 . 1.486(5) ?
N2 C3 . 1.496(5) ?
N2 H21N . 0.92 ?
N2 H22N . 0.92 ?
N3 C11 . 1.476(5) ?
N3 C10 . 1.490(5) ?
N3 H31N . 0.92 ?
N3 H32N . 0.92 ?
C1 C2 . 1.506(6) ?
C1 H1A . 0.99 ?
C1 H1B . 0.99 ?
C2 H2A . 0.99 ?
C2 H2B . 0.99 ?
C3 C4 . 1.496(5) ?
C3 H3A . 0.99 ?
C3 H3B . 0.99 ?
C4 C5 . 1.372(6) ?
C4 C9 . 1.379(6) ?
C5 C6 . 1.374(5) ?
C5 H5 . 0.95 ?
C6 C7 . 1.386(6) ?
C6 H6 . 0.95 ?
C7 C8 . 1.380(6) ?
C7 C10 2_666 1.511(5) ?
C8 C9 . 1.391(5) ?
C8 H8 . 0.95 ?
C9 H9 . 0.95 ?
C10 C7 2_666 1.511(5) ?
C10 H10A . 0.99 ?
C10 H10B . 0.99 ?
C11 C12 . 1.506(6) ?
C11 H11A . 0.99 ?
C11 H11B . 0.99 ?
C12 H12A . 0.99 ?
C12 H12B . 0.99 ?
S1 O2 . 1.457(3) ?
S1 O3 . 1.457(3) ?
S1 O1 . 1.463(3) ?
S1 C13 . 1.765(5) ?
C13 C18 . 1.381(6) ?
C13 C14 . 1.386(6) ?
C14 C15 . 1.376(6) ?
C14 H14 . 0.95 ?
C15 C16 . 1.397(7) ?
C15 H15 . 0.95 ?
C16 C17 . 1.376(6) ?
C16 C19 . 1.501(6) ?
C17 C18 . 1.381(6) ?
C17 H17 . 0.95 ?
C18 H18 . 0.95 ?
C19 H19A . 0.98 ?
C19 H19B . 0.98 ?
C19 H19C . 0.98 ?
S2 O6 . 1.440(3) ?
S2 O5 . 1.465(3) ?
S2 O4 . 1.469(3) ?
S2 C20 . 1.754(5) ?
C20 C21 . 1.372(6) ?
C20 C25 . 1.397(6) ?
C21 C22 . 1.394(7) ?
C21 H21 . 0.95 ?
C22 C23 . 1.406(7) ?
C22 H22 . 0.95 ?
C23 C24 . 1.363(7) ?
C23 C26 . 1.521(7) ?
C24 C25 . 1.390(6) ?
C24 H24 . 0.95 ?
C25 H25 . 0.95 ?
C26 H26A . 0.98 ?
C26 H26B . 0.98 ?
C26 H26C . 0.98 ?
S3 O8 . 1.440(4) ?
S3 O7 . 1.455(3) ?
S3 O9 . 1.457(4) ?
S3 C27 . 1.766(5) ?
C27 C32 . 1.375(7) ?
C27 C28 . 1.386(6) ?
C28 C29 . 1.383(7) ?
C28 H28 . 0.95 ?
C29 C30 . 1.380(8) ?
C29 H29 . 0.95 ?
C30 C31 . 1.391(8) ?
C30 C33 . 1.521(8) ?
C31 C32 . 1.373(7) ?
C31 H31 . 0.95 ?
C32 H32 . 0.95 ?
C33 H33A . 0.98 ?
C33 H33B . 0.98 ?
C33 H33C . 0.98 ?

loop_
_geom_hbond_atom_site_label_D
_geom_hbond_atom_site_label_H
_geom_hbond_atom_site_label_A
_geom_hbond_site_symmetry_A
_geom_hbond_distance_DH
_geom_hbond_distance_HA
_geom_hbond_distance_DA
_geom_hbond_angle_DHA
_geom_hbond_publ_flag
N1 H11N O7 2_666 0.92 1.86 2.738(5) 159 y
N1 H12N O8 . 0.92 2.10 2.923(6) 148 y
N1 H12N O9 . 0.92 2.33 3.130(5) 145 y
N2 H21N O5 . 0.92 1.85 2.745(5) 164 y
N2 H22N O1 2_766 0.92 1.83 2.706(4) 159 y
N3 H31N O4 2_766 0.92 1.84 2.748(4) 168 y
N3 H32N O2 . 0.92 1.92 2.842(5) 177 y
N3 H32N O1 . 0.92 2.58 3.081(4) 115 n

loop_
_geom_torsion_atom_site_label_1
_geom_torsion_atom_site_label_2
_geom_torsion_atom_site_label_3
_geom_torsion_atom_site_label_4
_geom_torsion_site_symmetry_1
_geom_torsion_site_symmetry_2
_geom_torsion_site_symmetry_3
_geom_torsion_site_symmetry_4
_geom_torsion
_geom_torsion_publ_flag
C12 N1 C1 C2 . . . . -169.6(4) ?
C3 N2 C2 C1 . . . . -172.3(4) ?
N1 C1 C2 N2 . . . . -172.0(4) ?
C2 N2 C3 C4 . . . . -51.8(5) ?
N2 C3 C4 C5 . . . . -57.0(6) ?
N2 C3 C4 C9 . . . . 119.2(4) ?
C9 C4 C5 C6 . . . . -1.2(7) ?
C3 C4 C5 C6 . . . . 175.1(4) ?
C4 C5 C6 C7 . . . . 1.1(7) ?
C5 C6 C7 C8 . . . . 0.7(7) ?
C5 C6 C7 C10 . . . 2_666 -178.6(4) ?
C6 C7 C8 C9 . . . . -2.4(7) ?
C10 C7 C8 C9 2_666 . . . 176.9(4) ?
C5 C4 C9 C8 . . . . -0.5(7) ?
C3 C4 C9 C8 . . . . -176.8(4) ?
C7 C8 C9 C4 . . . . 2.3(7) ?
C11 N3 C10 C7 . . . 2_666 51.9(5) ?
C10 N3 C11 C12 . . . . 177.8(4) ?
C1 N1 C12 C11 . . . . 165.6(4) ?
N3 C11 C12 N1 . . . . 170.9(4) ?
O2 S1 C13 C18 . . . . -119.5(4) ?
O3 S1 C13 C18 . . . . 119.3(4) ?
O1 S1 C13 C18 . . . . -0.5(4) ?
O2 S1 C13 C14 . . . . 63.1(4) ?
O3 S1 C13 C14 . . . . -58.1(4) ?
O1 S1 C13 C14 . . . . -177.8(3) ?
C18 C13 C14 C15 . . . . 1.0(7) ?
S1 C13 C14 C15 . . . . 178.4(3) ?
C13 C14 C15 C16 . . . . 0.1(7) ?
C14 C15 C16 C17 . . . . -0.6(7) ?
C14 C15 C16 C19 . . . . -179.4(4) ?
C15 C16 C17 C18 . . . . 0.1(7) ?
C19 C16 C17 C18 . . . . 178.9(4) ?
C16 C17 C18 C13 . . . . 1.0(7) ?
C14 C13 C18 C17 . . . . -1.5(7) ?
S1 C13 C18 C17 . . . . -178.9(3) ?
O6 S2 C20 C21 . . . . 7.7(4) ?
O5 S2 C20 C21 . . . . 129.6(4) ?
O4 S2 C20 C21 . . . . -113.4(4) ?
O6 S2 C20 C25 . . . . -172.8(4) ?
O5 S2 C20 C25 . . . . -50.8(4) ?
O4 S2 C20 C25 . . . . 66.2(4) ?
C25 C20 C21 C22 . . . . 0.7(8) ?
S2 C20 C21 C22 . . . . -179.7(4) ?
C20 C21 C22 C23 . . . . -1.0(8) ?
C21 C22 C23 C24 . . . . 0.5(8) ?
C21 C22 C23 C26 . . . . 179.9(5) ?
C22 C23 C24 C25 . . . . 0.2(8) ?
C26 C23 C24 C25 . . . . -179.2(5) ?
C23 C24 C25 C20 . . . . -0.4(8) ?
C21 C20 C25 C24 . . . . -0.1(7) ?
S2 C20 C25 C24 . . . . -179.6(4) ?
O8 S3 C27 C32 . . . . 84.8(5) ?
O7 S3 C27 C32 . . . . -152.9(4) ?
O9 S3 C27 C32 . . . . -33.9(5) ?
O8 S3 C27 C28 . . . . -95.0(4) ?
O7 S3 C27 C28 . . . . 27.4(5) ?
O9 S3 C27 C28 . . . . 146.3(4) ?
C32 C27 C28 C29 . . . . 1.0(7) ?
S3 C27 C28 C29 . . . . -179.3(4) ?
C27 C28 C29 C30 . . . . -0.8(8) ?
C28 C29 C30 C31 . . . . 1.2(9) ?
C28 C29 C30 C33 . . . . 178.5(6) ?
C29 C30 C31 C32 . . . . -1.7(10) ?
C33 C30 C31 C32 . . . . -179.1(6) ?
C30 C31 C32 C27 . . . . 2.0(9) ?
C28 C27 C32 C31 . . . . -1.5(8) ?
S3 C27 C32 C31 . . . . 178.7(5) ?
